data_7709020
loop_
_publ_author_name
'Artem'ev, Alexander'
'Demyanov, Yan V.'
'Rakhmanova, Marianna I.'
'Bagryanskaya, Irina Yu.'

_publ_section_title
;
 Pyridylarsine-based Cu(I) complexes showing TADF mixed with fast
 phosphorescence: speeding-up emission rate using arsine ligands
;
_journal_name_full 'Dalton Transactions'
_journal_paper_doi 10.1039/D1DT03759E
_journal_year 2021
_chemical_formula_moiety 'C29 H24 B F10 N'
_chemical_formula_sum 'C29 H24 B F10 N'
_chemical_formula_weight 587.30
_space_group_crystal_system orthorhombic
_space_group_IT_number 60
_space_group_name_Hall '-P 2n 2ab'
_space_group_name_H-M_alt 'P b c n'
_atom_sites_solution_hydrogens mixed
_atom_sites_solution_primary dual
_audit_creation_date 2021-05-27
_audit_creation_method
;
Olex2 1.2
(compiled 2018.05.29 svn.r3508 for OlexSys, GUI svn.r5506)
;
_audit_update_record
;
2021-12-01 deposited with the CCDC.	2021-12-03 downloaded from the CCDC.
;
_cell_angle_alpha 90
_cell_angle_beta 90
_cell_angle_gamma 90
_cell_formula_units_Z 8
_cell_length_a 28.371(3)
_cell_length_b 8.6644(9)
_cell_length_c 22.055(2)
_cell_measurement_reflns_used 2943
_cell_measurement_temperature 200.0
_cell_measurement_theta_max 20.977
_cell_measurement_theta_min 2.340
_cell_volume 5421.5(9)
_computing_cell_refinement 'SAINT V8.40A (?, 2016)'
_computing_data_collection 'Bruker APEX2'
_computing_data_reduction 'SAINT V8.40A (?, 2016)'
_computing_molecular_graphics 'Olex2 (Dolomanov et al., 2009)'
_computing_publication_material 'Olex2 (Dolomanov et al., 2009)'
_computing_structure_refinement 'ShelXL (Sheldrick, 2015)'
_computing_structure_solution 'ShelXT (Sheldrick, 2015)'
_diffrn_ambient_temperature 200.0
_diffrn_detector 'Bruker APEX2 area detector'
_diffrn_detector_area_resol_mean 7.9
_diffrn_detector_type 'CCD area detector'
_diffrn_measured_fraction_theta_full 0.992
_diffrn_measured_fraction_theta_max 0.992
_diffrn_measurement_device 'three-circle diffractometer'
_diffrn_measurement_device_type 'Bruker SMART APEX2 area detector'
_diffrn_measurement_method '\w and \f scans'
_diffrn_radiation_monochromator 'mirror optics'
_diffrn_radiation_probe x-ray
_diffrn_radiation_type MoK\a
_diffrn_radiation_wavelength 0.71073
_diffrn_reflns_av_R_equivalents 0.1325
_diffrn_reflns_av_unetI/netI 0.0984
_diffrn_reflns_Laue_measured_fraction_full 0.992
_diffrn_reflns_Laue_measured_fraction_max 0.992
_diffrn_reflns_limit_h_max 33
_diffrn_reflns_limit_h_min -33
_diffrn_reflns_limit_k_max 10
_diffrn_reflns_limit_k_min -6
_diffrn_reflns_limit_l_max 21
_diffrn_reflns_limit_l_min -26
_diffrn_reflns_number 27507
_diffrn_reflns_point_group_measured_fraction_full 0.992
_diffrn_reflns_point_group_measured_fraction_max 0.992
_diffrn_reflns_theta_full 24.999
_diffrn_reflns_theta_max 24.999
_diffrn_reflns_theta_min 2.339
_diffrn_source 'microfocus sealed X-ray tube'
_diffrn_source_type 'Incoatec I\ms'
_exptl_absorpt_coefficient_mu 0.131
_exptl_absorpt_correction_T_max 0.7461
_exptl_absorpt_correction_T_min 0.6251
_exptl_absorpt_correction_type multi-scan
_exptl_absorpt_process_details
'SADABS-2016/2 (Bruker,2016/2) was used for absorption correction. wR2(int) was 0.1318 before and 0.0557 after correction. The Ratio of minimum to maximum transmission is 0.8378. The \l/2 correction factor is Not present.'
_exptl_crystal_colour 'dull light yellow'
_exptl_crystal_colour_lustre dull
_exptl_crystal_colour_modifier light
_exptl_crystal_colour_primary yellow
_exptl_crystal_density_diffrn 1.439
_exptl_crystal_description block
_exptl_crystal_F_000 2400
_exptl_crystal_size_max 0.64
_exptl_crystal_size_mid 0.25
_exptl_crystal_size_min 0.23
_refine_diff_density_max 0.184
_refine_diff_density_min -0.225
_refine_diff_density_rms 0.051
_refine_ls_extinction_method none
_refine_ls_goodness_of_fit_ref 1.020
_refine_ls_hydrogen_treatment mixed
_refine_ls_matrix_type full
_refine_ls_number_parameters 378
_refine_ls_number_reflns 4738
_refine_ls_number_restraints 0
_refine_ls_restrained_S_all 1.020
_refine_ls_R_factor_all 0.1574
_refine_ls_R_factor_gt 0.0682
_refine_ls_shift/su_max 0.000
_refine_ls_shift/su_mean 0.000
_refine_ls_structure_factor_coef Fsqd
_refine_ls_weighting_details 'w=1/[\s^2^(Fo^2^)+(0.0467P)^2^+1.4648P] where P=(Fo^2^+2Fc^2^)/3'
_refine_ls_weighting_scheme calc
_refine_ls_wR_factor_gt 0.1128
_refine_ls_wR_factor_ref 0.1306
_reflns_Friedel_coverage 0.000
_reflns_number_gt 2499
_reflns_number_total 4738
_reflns_threshold_expression 'I > 2\s(I)'
_cod_data_source_file d1dt03759e2.cif
_cod_data_source_block mo_20aug09zhy1_0m
_cod_database_code 7709020
_shelx_shelxl_version_number 2018/3
_shelx_space_group_comment
;
The symmetry employed for this shelxl refinement is uniquely defined
by the following loop, which should always be used as a source of
symmetry information in preference to the above space-group names.
They are only intended as comments.
;
_shelx_estimated_absorpt_t_max 0.970
_shelx_estimated_absorpt_t_min 0.921
_olex2_refinement_description
;
1. Fixed Uiso
 At 1.2 times of:
  All C(H) groups, All C(H,H) groups
 At 1.5 times of:
  All C(H,H,H) groups
2.a Ternary CH refined with riding coordinates:
 C6(H6), C9(H9)
2.b Secondary CH2 refined with riding coordinates:
 C3(H3A,H3B)
2.c Aromatic/amide H refined with riding coordinates:
 C4(H4), C5(H5), C122(H122), C123(H123), C124(H124), C125(H125), C126(H126)
2.d Idealised Me refined as rotating group:
 C7(H7A,H7B,H7C), C8(H8A,H8B,H8C), C10(H10A,H10B,H10C), C11(H11A,H11B,H11C)
;
_olex2_submission_special_instructions 'No special instructions were received'

loop_
_space_group_symop_operation_xyz
'x, y, z'
'-x+1/2, -y+1/2, z+1/2'
'x+1/2, -y+1/2, -z'
'-x, y, -z+1/2'
'-x, -y, -z'
'x-1/2, y-1/2, -z-1/2'
'-x-1/2, y-1/2, z'
'x, -y, z-1/2'

loop_
_atom_site_label
_atom_site_type_symbol
_atom_site_fract_x
_atom_site_fract_y
_atom_site_fract_z
_atom_site_U_iso_or_equiv
_atom_site_adp_type
_atom_site_occupancy
_atom_site_site_symmetry_order
_atom_site_calc_flag
_atom_site_refinement_flags_posn
_atom_site_refinement_flags_adp
_atom_site_refinement_flags_occupancy
_atom_site_disorder_assembly
_atom_site_disorder_group
N1 N 0.57628(9) 0.0548(3) 0.38803(11) 0.0302(7) Uani 1 1 d . . . . .
C1 C 0.59639(13) 0.1966(4) 0.29795(14) 0.0276(9) Uani 1 1 d . . . . .
H1 H 0.5713(10) 0.265(4) 0.3070(11) 0.017(8) Uiso 1 1 d . . . . .
B1 B 0.62327(13) 0.2468(5) 0.24501(16) 0.0249(10) Uani 1 1 d . . . . .
C2 C 0.60305(11) 0.0744(4) 0.33831(14) 0.0246(9) Uani 1 1 d . . . . .
C3 C 0.64139(11) -0.0436(4) 0.32642(13) 0.0275(9) Uani 1 1 d . . . . .
H3A H 0.630003 -0.144064 0.339205 0.033 Uiso 1 1 calc R . . . .
H3B H 0.646874 -0.048644 0.283051 0.033 Uiso 1 1 calc R . . . .
C4 C 0.68745(11) -0.0134(4) 0.35724(14) 0.0291(9) Uani 1 1 d . . . . .
H4 H 0.710662 -0.088064 0.352053 0.035 Uiso 1 1 calc R . . . .
C5 C 0.69900(11) 0.1065(4) 0.39089(14) 0.0303(9) Uani 1 1 d . . . . .
H5 H 0.676412 0.183207 0.396025 0.036 Uiso 1 1 calc R . . . .
C6 C 0.53194(12) 0.1422(5) 0.39932(16) 0.0413(11) Uani 1 1 d . . . . .
H6 H 0.517103 0.090579 0.433946 0.050 Uiso 1 1 calc R . . . .
C7 C 0.53984(14) 0.3088(5) 0.42003(17) 0.0609(13) Uani 1 1 d . . . . .
H7A H 0.511031 0.349492 0.436345 0.091 Uiso 1 1 calc GR . . . .
H7B H 0.549564 0.370385 0.386067 0.091 Uiso 1 1 calc GR . . . .
H7C H 0.563871 0.311106 0.450653 0.091 Uiso 1 1 calc GR . . . .
C8 C 0.49624(12) 0.1288(5) 0.34771(17) 0.0558(12) Uani 1 1 d . . . . .
H8A H 0.502654 0.206377 0.317766 0.084 Uiso 1 1 calc GR . . . .
H8B H 0.464985 0.143051 0.363433 0.084 Uiso 1 1 calc GR . . . .
H8C H 0.498640 0.028420 0.329518 0.084 Uiso 1 1 calc GR . . . .
C9 C 0.58785(12) -0.0629(4) 0.43555(14) 0.0344(10) Uani 1 1 d . . . . .
H9 H 0.619069 -0.104337 0.425727 0.041 Uiso 1 1 calc R . . . .
C10 C 0.59154(14) 0.0117(5) 0.49807(15) 0.0557(13) Uani 1 1 d . . . . .
H10A H 0.611852 0.100095 0.495876 0.084 Uiso 1 1 calc GR . . . .
H10B H 0.604308 -0.061498 0.526342 0.084 Uiso 1 1 calc GR . . . .
H10C H 0.560789 0.043233 0.511325 0.084 Uiso 1 1 calc GR . . . .
C11 C 0.55346(12) -0.1978(5) 0.43411(17) 0.0500(12) Uani 1 1 d . . . . .
H11A H 0.522338 -0.161580 0.443517 0.075 Uiso 1 1 calc GR . . . .
H11B H 0.562853 -0.273635 0.463476 0.075 Uiso 1 1 calc GR . . . .
H11C H 0.553529 -0.243391 0.394430 0.075 Uiso 1 1 calc GR . . . .
C101 C 0.60646(11) 0.4017(4) 0.21236(14) 0.0277(9) Uani 1 1 d . . . . .
C102 C 0.59253(13) 0.5345(5) 0.24235(15) 0.0348(10) Uani 1 1 d . . . . .
F102 F 0.59627(8) 0.5414(3) 0.30369(8) 0.0537(7) Uani 1 1 d . . . . .
C103 C 0.57464(13) 0.6641(5) 0.21507(17) 0.0387(10) Uani 1 1 d . . . . .
F103 F 0.56108(8) 0.7873(3) 0.24803(10) 0.0639(7) Uani 1 1 d . . . . .
C104 C 0.57027(13) 0.6674(5) 0.15290(18) 0.0399(10) Uani 1 1 d . . . . .
F104 F 0.55267(8) 0.7916(3) 0.12526(10) 0.0629(7) Uani 1 1 d . . . . .
C105 C 0.58398(12) 0.5409(5) 0.12063(15) 0.0372(10) Uani 1 1 d . . . . .
F105 F 0.57918(8) 0.5417(3) 0.05956(9) 0.0636(7) Uani 1 1 d . . . . .
F106 F 0.61351(7) 0.2931(3) 0.11429(8) 0.0452(6) Uani 1 1 d . . . . .
C106 C 0.60158(12) 0.4156(4) 0.14991(15) 0.0310(9) Uani 1 1 d . . . . .
C111 C 0.66951(11) 0.1687(4) 0.21617(13) 0.0251(8) Uani 1 1 d . . . . .
C112 C 0.71416(12) 0.2170(4) 0.23224(15) 0.0303(9) Uani 1 1 d . . . . .
F112 F 0.71850(7) 0.3322(3) 0.27337(9) 0.0449(6) Uani 1 1 d . . . . .
F113 F 0.79726(7) 0.2084(3) 0.22612(10) 0.0585(7) Uani 1 1 d . . . . .
C113 C 0.75462(12) 0.1585(5) 0.20740(16) 0.0386(10) Uani 1 1 d . . . . .
C114 C 0.75159(13) 0.0465(5) 0.16328(16) 0.0383(10) Uani 1 1 d . . . . .
F114 F 0.79090(7) -0.0097(3) 0.13790(10) 0.0614(7) Uani 1 1 d . . . . .
F115 F 0.70465(8) -0.1176(3) 0.10393(9) 0.0584(7) Uani 1 1 d . . . . .
C115 C 0.70829(14) -0.0061(5) 0.14611(15) 0.0368(9) Uani 1 1 d . . . . .
F116 F 0.62662(7) -0.0065(3) 0.15567(8) 0.0433(6) Uani 1 1 d . . . . .
C116 C 0.66867(12) 0.0535(4) 0.17274(14) 0.0312(9) Uani 1 1 d . . . . .
C121 C 0.74456(12) 0.1285(4) 0.42078(14) 0.0319(9) Uani 1 1 d . . . . .
C122 C 0.74794(14) 0.2143(5) 0.47355(16) 0.0467(11) Uani 1 1 d . . . . .
H122 H 0.721317 0.264375 0.488309 0.056 Uiso 1 1 calc R . . . .
C123 C 0.79003(15) 0.2272(6) 0.50483(16) 0.0554(13) Uani 1 1 d . . . . .
H123 H 0.791376 0.285207 0.540283 0.066 Uiso 1 1 calc R . . . .
C124 C 0.82985(15) 0.1547(6) 0.48369(17) 0.0551(13) Uani 1 1 d . . . . .
H124 H 0.857904 0.160124 0.505398 0.066 Uiso 1 1 calc R . . . .
C125 C 0.82771(13) 0.0735(5) 0.42967(17) 0.0484(12) Uani 1 1 d . . . . .
H125 H 0.854701 0.027190 0.414125 0.058 Uiso 1 1 calc R . . . .
C126 C 0.78563(12) 0.0615(5) 0.39901(16) 0.0401(10) Uani 1 1 d . . . . .
H126 H 0.784692 0.006895 0.362714 0.048 Uiso 1 1 calc R . . . .

loop_
_atom_site_aniso_label
_atom_site_aniso_U_11
_atom_site_aniso_U_22
_atom_site_aniso_U_33
_atom_site_aniso_U_23
_atom_site_aniso_U_13
_atom_site_aniso_U_12
N1 0.0241(16) 0.040(2) 0.0269(16) 0.0054(14) 0.0026(14) 0.0043(14)
C1 0.027(2) 0.026(2) 0.030(2) 0.0012(17) 0.0020(17) 0.0068(18)
B1 0.028(2) 0.028(3) 0.019(2) -0.0037(18) -0.0077(18) -0.0045(19)
C2 0.0182(18) 0.030(2) 0.0254(19) -0.0034(16) -0.0018(16) -0.0024(17)
C3 0.029(2) 0.033(3) 0.0213(18) 0.0057(16) 0.0032(16) 0.0003(18)
C4 0.0246(19) 0.030(3) 0.0322(19) 0.0005(18) 0.0046(17) 0.0034(18)
C5 0.025(2) 0.037(3) 0.0282(19) -0.0001(19) 0.0012(17) 0.0056(17)
C6 0.034(2) 0.053(3) 0.037(2) 0.013(2) 0.0104(19) 0.012(2)
C7 0.072(3) 0.066(4) 0.044(2) -0.002(2) 0.011(2) 0.024(3)
C8 0.026(2) 0.068(4) 0.073(3) 0.021(2) 0.001(2) 0.002(2)
C9 0.035(2) 0.043(3) 0.0253(19) 0.0108(18) 0.0029(17) 0.006(2)
C10 0.065(3) 0.071(4) 0.031(2) 0.007(2) 0.003(2) 0.011(3)
C11 0.043(2) 0.057(3) 0.050(2) 0.021(2) -0.001(2) -0.004(2)
C101 0.0244(19) 0.031(3) 0.027(2) 0.0061(17) -0.0019(16) -0.0027(17)
C102 0.045(2) 0.035(3) 0.025(2) -0.0013(19) -0.0057(18) -0.001(2)
F102 0.0847(17) 0.0427(16) 0.0338(12) -0.0052(10) -0.0065(12) 0.0092(13)
C103 0.044(2) 0.021(3) 0.050(3) -0.005(2) -0.007(2) 0.002(2)
F103 0.0841(18) 0.0379(17) 0.0699(15) -0.0114(13) -0.0212(14) 0.0173(14)
C104 0.038(2) 0.028(3) 0.055(3) 0.016(2) -0.017(2) 0.001(2)
F104 0.0657(15) 0.0455(17) 0.0773(16) 0.0191(13) -0.0294(13) 0.0076(13)
C105 0.044(2) 0.037(3) 0.031(2) 0.012(2) -0.0107(18) -0.003(2)
F105 0.0809(17) 0.074(2) 0.0355(13) 0.0196(12) -0.0114(12) 0.0106(14)
F106 0.0598(14) 0.0506(17) 0.0252(11) 0.0030(11) 0.0029(10) 0.0090(12)
C106 0.030(2) 0.031(3) 0.033(2) 0.0007(19) 0.0037(18) 0.0041(18)
C111 0.030(2) 0.027(2) 0.0177(17) 0.0037(16) 0.0008(16) -0.0007(18)
C112 0.039(2) 0.024(2) 0.0281(19) 0.0029(17) -0.0005(18) -0.0045(19)
F112 0.0466(13) 0.0436(16) 0.0446(12) -0.0053(11) -0.0102(11) -0.0081(11)
F113 0.0296(13) 0.0668(19) 0.0790(16) 0.0162(13) -0.0079(12) -0.0050(12)
C113 0.021(2) 0.051(3) 0.043(2) 0.019(2) 0.0005(19) -0.002(2)
C114 0.036(2) 0.042(3) 0.037(2) 0.017(2) 0.012(2) 0.013(2)
F114 0.0460(14) 0.0711(19) 0.0672(15) 0.0142(13) 0.0219(12) 0.0250(14)
F115 0.0749(17) 0.0595(18) 0.0408(12) -0.0147(12) 0.0066(12) 0.0174(14)
C115 0.049(3) 0.033(3) 0.028(2) -0.0023(18) 0.003(2) 0.008(2)
F116 0.0431(13) 0.0487(16) 0.0380(12) -0.0093(11) -0.0026(10) -0.0079(12)
C116 0.030(2) 0.036(3) 0.0275(19) 0.0055(18) 0.0002(17) 0.0004(19)
C121 0.034(2) 0.038(3) 0.0238(18) 0.0041(18) -0.0008(17) -0.0043(19)
C122 0.040(2) 0.062(3) 0.038(2) -0.006(2) 0.003(2) -0.010(2)
C123 0.058(3) 0.084(4) 0.024(2) -0.005(2) -0.001(2) -0.024(3)
C124 0.039(3) 0.088(4) 0.038(2) 0.012(2) -0.009(2) -0.020(3)
C125 0.031(2) 0.065(4) 0.049(3) 0.006(2) 0.002(2) -0.008(2)
C126 0.030(2) 0.049(3) 0.042(2) -0.010(2) -0.006(2) 0.000(2)

loop_
_atom_type_symbol
_atom_type_description
_atom_type_scat_dispersion_real
_atom_type_scat_dispersion_imag
_atom_type_scat_source
C C 0.0033 0.0016 'International Tables Vol C Tables 4.2.6.8 and 6.1.1.4'
H H 0.0000 0.0000 'International Tables Vol C Tables 4.2.6.8 and 6.1.1.4'
B B 0.0013 0.0007 'International Tables Vol C Tables 4.2.6.8 and 6.1.1.4'
F F 0.0171 0.0103 'International Tables Vol C Tables 4.2.6.8 and 6.1.1.4'
N N 0.0061 0.0033 'International Tables Vol C Tables 4.2.6.8 and 6.1.1.4'

loop_
_geom_angle_atom_site_label_1
_geom_angle_atom_site_label_2
_geom_angle_atom_site_label_3
_geom_angle
_geom_angle_site_symmetry_1
_geom_angle_site_symmetry_3
_geom_angle_publ_flag
C2 N1 C6 123.3(3) . . ?
C2 N1 C9 122.2(3) . . ?
C6 N1 C9 114.5(3) . . ?
B1 C1 H1 112.1(17) . . ?
C2 C1 H1 116.1(17) . . ?
C2 C1 B1 131.7(3) . . ?
C1 B1 C101 117.1(3) . . ?
C1 B1 C111 128.1(3) . . ?
C101 B1 C111 114.8(3) . . ?
N1 C2 C1 122.6(3) . . ?
N1 C2 C3 117.5(3) . . ?
C1 C2 C3 119.9(3) . . ?
C2 C3 H3A 108.4 . . ?
C2 C3 H3B 108.4 . . ?
H3A C3 H3B 107.5 . . ?
C4 C3 C2 115.5(3) . . ?
C4 C3 H3A 108.4 . . ?
C4 C3 H3B 108.4 . . ?
C3 C4 H4 116.2 . . ?
C5 C4 C3 127.6(3) . . ?
C5 C4 H4 116.2 . . ?
C4 C5 H5 117.4 . . ?
C4 C5 C121 125.2(3) . . ?
C121 C5 H5 117.4 . . ?
N1 C6 H6 105.1 . . ?
N1 C6 C7 113.9(3) . . ?
N1 C6 C8 113.4(3) . . ?
C7 C6 H6 105.1 . . ?
C8 C6 H6 105.1 . . ?
C8 C6 C7 113.0(3) . . ?
C6 C7 H7A 109.5 . . ?
C6 C7 H7B 109.5 . . ?
C6 C7 H7C 109.5 . . ?
H7A C7 H7B 109.5 . . ?
H7A C7 H7C 109.5 . . ?
H7B C7 H7C 109.5 . . ?
C6 C8 H8A 109.5 . . ?
C6 C8 H8B 109.5 . . ?
C6 C8 H8C 109.5 . . ?
H8A C8 H8B 109.5 . . ?
H8A C8 H8C 109.5 . . ?
H8B C8 H8C 109.5 . . ?
N1 C9 H9 107.0 . . ?
N1 C9 C10 111.0(3) . . ?
N1 C9 C11 111.6(3) . . ?
C10 C9 H9 107.0 . . ?
C11 C9 H9 107.0 . . ?
C11 C9 C10 112.8(3) . . ?
C9 C10 H10A 109.5 . . ?
C9 C10 H10B 109.5 . . ?
C9 C10 H10C 109.5 . . ?
H10A C10 H10B 109.5 . . ?
H10A C10 H10C 109.5 . . ?
H10B C10 H10C 109.5 . . ?
C9 C11 H11A 109.5 . . ?
C9 C11 H11B 109.5 . . ?
C9 C11 H11C 109.5 . . ?
H11A C11 H11B 109.5 . . ?
H11A C11 H11C 109.5 . . ?
H11B C11 H11C 109.5 . . ?
C102 C101 B1 124.6(3) . . ?
C102 C101 C106 111.9(3) . . ?
C106 C101 B1 123.3(3) . . ?
F102 C102 C101 119.4(3) . . ?
F102 C102 C103 115.4(3) . . ?
C103 C102 C101 125.2(3) . . ?
C102 C103 C104 119.2(4) . . ?
F103 C103 C102 121.2(3) . . ?
F103 C103 C104 119.7(4) . . ?
F104 C104 C103 120.4(4) . . ?
F104 C104 C105 121.1(3) . . ?
C105 C104 C103 118.5(4) . . ?
F105 C105 C104 119.1(3) . . ?
F105 C105 C106 121.0(4) . . ?
C106 C105 C104 119.9(3) . . ?
C105 C106 C101 125.3(4) . . ?
C105 C106 F106 116.1(3) . . ?
F106 C106 C101 118.6(3) . . ?
C112 C111 B1 121.3(3) . . ?
C112 C111 C116 114.3(3) . . ?
C116 C111 B1 124.3(3) . . ?
F112 C112 C111 118.6(3) . . ?
F112 C112 C113 117.7(3) . . ?
C113 C112 C111 123.7(4) . . ?
C112 C113 C114 119.4(3) . . ?
F113 C113 C112 120.7(4) . . ?
F113 C113 C114 119.9(4) . . ?
F114 C114 C113 120.0(4) . . ?
F114 C114 C115 120.8(4) . . ?
C115 C114 C113 119.2(4) . . ?
C114 C115 C116 119.6(4) . . ?
F115 C115 C114 120.1(3) . . ?
F115 C115 C116 120.3(4) . . ?
C115 C116 C111 123.7(3) . . ?
F116 C116 C111 119.0(3) . . ?
F116 C116 C115 117.3(3) . . ?
C122 C121 C5 120.7(3) . . ?
C122 C121 C126 117.2(3) . . ?
C126 C121 C5 122.1(3) . . ?
C121 C122 H122 119.2 . . ?
C123 C122 C121 121.5(4) . . ?
C123 C122 H122 119.2 . . ?
C122 C123 H123 119.9 . . ?
C124 C123 C122 120.2(4) . . ?
C124 C123 H123 119.9 . . ?
C123 C124 H124 120.4 . . ?
C123 C124 C125 119.2(4) . . ?
C125 C124 H124 120.4 . . ?
C124 C125 H125 120.0 . . ?
C126 C125 C124 120.0(4) . . ?
C126 C125 H125 120.0 . . ?
C121 C126 H126 119.1 . . ?
C125 C126 C121 121.8(3) . . ?
C125 C126 H126 119.1 . . ?

loop_
_geom_bond_atom_site_label_1
_geom_bond_atom_site_label_2
_geom_bond_distance
_geom_bond_site_symmetry_2
_geom_bond_publ_flag
N1 C2 1.345(4) . ?
N1 C6 1.489(4) . ?
N1 C9 1.499(4) . ?
C1 H1 0.95(3) . ?
C1 B1 1.461(5) . ?
C1 C2 1.396(5) . ?
B1 C101 1.596(5) . ?
B1 C111 1.607(5) . ?
C2 C3 1.516(4) . ?
C3 H3A 0.9700 . ?
C3 H3B 0.9700 . ?
C3 C4 1.496(4) . ?
C4 H4 0.9300 . ?
C4 C5 1.319(4) . ?
C5 H5 0.9300 . ?
C5 C121 1.464(4) . ?
C6 H6 0.9800 . ?
C6 C7 1.531(5) . ?
C6 C8 1.528(5) . ?
C7 H7A 0.9600 . ?
C7 H7B 0.9600 . ?
C7 H7C 0.9600 . ?
C8 H8A 0.9600 . ?
C8 H8B 0.9600 . ?
C8 H8C 0.9600 . ?
C9 H9 0.9800 . ?
C9 C10 1.526(5) . ?
C9 C11 1.523(5) . ?
C10 H10A 0.9600 . ?
C10 H10B 0.9600 . ?
C10 H10C 0.9600 . ?
C11 H11A 0.9600 . ?
C11 H11B 0.9600 . ?
C11 H11C 0.9600 . ?
C101 C102 1.384(5) . ?
C101 C106 1.390(4) . ?
C102 F102 1.358(4) . ?
C102 C103 1.371(5) . ?
C103 F103 1.348(4) . ?
C103 C104 1.377(5) . ?
C104 F104 1.334(4) . ?
C104 C105 1.364(5) . ?
C105 F105 1.354(4) . ?
C105 C106 1.358(5) . ?
F106 C106 1.363(4) . ?
C111 C112 1.380(4) . ?
C111 C116 1.384(5) . ?
C112 F112 1.354(4) . ?
C112 C113 1.369(5) . ?
F113 C113 1.349(4) . ?
C113 C114 1.377(5) . ?
C114 F114 1.340(4) . ?
C114 C115 1.364(5) . ?
F115 C115 1.345(4) . ?
C115 C116 1.369(5) . ?
F116 C116 1.355(4) . ?
C121 C122 1.384(5) . ?
C121 C126 1.388(5) . ?
C122 H122 0.9300 . ?
C122 C123 1.384(5) . ?
C123 H123 0.9300 . ?
C123 C124 1.374(6) . ?
C124 H124 0.9300 . ?
C124 C125 1.385(5) . ?
C125 H125 0.9300 . ?
C125 C126 1.376(4) . ?
C126 H126 0.9300 . ?

loop_
_geom_torsion_atom_site_label_1
_geom_torsion_atom_site_label_2
_geom_torsion_atom_site_label_3
_geom_torsion_atom_site_label_4
_geom_torsion
_geom_torsion_site_symmetry_1
_geom_torsion_site_symmetry_2
_geom_torsion_site_symmetry_3
_geom_torsion_site_symmetry_4
_geom_torsion_publ_flag
N1 C2 C3 C4 -86.2(4) . . . . ?
C1 B1 C101 C102 42.3(5) . . . . ?
C1 B1 C101 C106 -133.9(3) . . . . ?
C1 B1 C111 C112 -93.7(5) . . . . ?
C1 B1 C111 C116 88.4(4) . . . . ?
C1 C2 C3 C4 94.5(4) . . . . ?
B1 C1 C2 N1 174.1(3) . . . . ?
B1 C1 C2 C3 -6.6(6) . . . . ?
B1 C101 C102 F102 5.2(5) . . . . ?
B1 C101 C102 C103 -174.7(3) . . . . ?
B1 C101 C106 C105 174.6(3) . . . . ?
B1 C101 C106 F106 -2.8(5) . . . . ?
B1 C111 C112 F112 0.3(5) . . . . ?
B1 C111 C112 C113 -177.5(3) . . . . ?
B1 C111 C116 C115 176.3(3) . . . . ?
B1 C111 C116 F116 -4.7(5) . . . . ?
C2 N1 C6 C7 -76.3(4) . . . . ?
C2 N1 C6 C8 54.9(4) . . . . ?
C2 N1 C9 C10 125.0(3) . . . . ?
C2 N1 C9 C11 -108.2(4) . . . . ?
C2 C1 B1 C101 -175.7(3) . . . . ?
C2 C1 B1 C111 1.8(6) . . . . ?
C2 C3 C4 C5 -3.4(5) . . . . ?
C3 C4 C5 C121 178.9(3) . . . . ?
C4 C5 C121 C122 -151.8(4) . . . . ?
C4 C5 C121 C126 26.1(5) . . . . ?
C5 C121 C122 C123 175.3(3) . . . . ?
C5 C121 C126 C125 -175.3(3) . . . . ?
C6 N1 C2 C1 11.5(5) . . . . ?
C6 N1 C2 C3 -167.8(3) . . . . ?
C6 N1 C9 C10 -57.5(4) . . . . ?
C6 N1 C9 C11 69.3(4) . . . . ?
C9 N1 C2 C1 -171.2(3) . . . . ?
C9 N1 C2 C3 9.5(4) . . . . ?
C9 N1 C6 C7 106.3(3) . . . . ?
C9 N1 C6 C8 -122.6(3) . . . . ?
C101 B1 C111 C112 83.9(4) . . . . ?
C101 B1 C111 C116 -94.1(4) . . . . ?
C101 C102 C103 F103 178.7(3) . . . . ?
C101 C102 C103 C104 -0.9(6) . . . . ?
C102 C101 C106 C105 -2.0(5) . . . . ?
C102 C101 C106 F106 -179.4(3) . . . . ?
C102 C103 C104 F104 179.5(3) . . . . ?
C102 C103 C104 C105 0.0(6) . . . . ?
F102 C102 C103 F103 -1.2(5) . . . . ?
F102 C102 C103 C104 179.2(3) . . . . ?
C103 C104 C105 F105 179.0(3) . . . . ?
C103 C104 C105 C106 -0.2(6) . . . . ?
F103 C103 C104 F104 -0.1(6) . . . . ?
F103 C103 C104 C105 -179.6(3) . . . . ?
C104 C105 C106 C101 1.3(6) . . . . ?
C104 C105 C106 F106 178.7(3) . . . . ?
F104 C104 C105 F105 -0.5(6) . . . . ?
F104 C104 C105 C106 -179.7(3) . . . . ?
F105 C105 C106 C101 -177.9(3) . . . . ?
F105 C105 C106 F106 -0.4(5) . . . . ?
C106 C101 C102 F102 -178.3(3) . . . . ?
C106 C101 C102 C103 1.8(5) . . . . ?
C111 B1 C101 C102 -135.6(3) . . . . ?
C111 B1 C101 C106 48.3(5) . . . . ?
C111 C112 C113 F113 -178.5(3) . . . . ?
C111 C112 C113 C114 0.9(6) . . . . ?
C112 C111 C116 C115 -1.8(5) . . . . ?
C112 C111 C116 F116 177.3(3) . . . . ?
C112 C113 C114 F114 178.8(3) . . . . ?
C112 C113 C114 C115 -1.4(5) . . . . ?
F112 C112 C113 F113 3.7(5) . . . . ?
F112 C112 C113 C114 -176.9(3) . . . . ?
F113 C113 C114 F114 -1.8(5) . . . . ?
F113 C113 C114 C115 178.0(3) . . . . ?
C113 C114 C115 F115 -178.7(3) . . . . ?
C113 C114 C115 C116 0.3(6) . . . . ?
C114 C115 C116 C111 1.4(6) . . . . ?
C114 C115 C116 F116 -177.7(3) . . . . ?
F114 C114 C115 F115 1.1(5) . . . . ?
F114 C114 C115 C116 -179.9(3) . . . . ?
F115 C115 C116 C111 -179.6(3) . . . . ?
F115 C115 C116 F116 1.3(5) . . . . ?
C116 C111 C112 F112 178.4(3) . . . . ?
C116 C111 C112 C113 0.6(5) . . . . ?
C121 C122 C123 C124 0.3(6) . . . . ?
C122 C121 C126 C125 2.7(6) . . . . ?
C122 C123 C124 C125 2.4(7) . . . . ?
C123 C124 C125 C126 -2.4(6) . . . . ?
C124 C125 C126 C121 -0.2(6) . . . . ?
C126 C121 C122 C123 -2.8(6) . . . . ?
